data_4323017
loop_
_publ_author_name
Vidyavathy
'K. Vidyasagar'

_publ_section_title
;
 Low-Temperature Syntheses and Characterization of Novel Layered
 Tellurites, A2Mo3TeO12 (A = NH4, Cs), and "Zero-Dimensional" Tellurites,
 A4Mo6Te2O24.6H2O (A = Rb, K)
;
_journal_name_full 'Inorganic Chemistry'
_journal_page_first 4764
_journal_page_last 4774
_journal_paper_doi 10.1021/ic980102e
_journal_volume 37
_journal_year 1998
_chemical_formula_sum 'Cs2 Mo3 O12 Te'
_chemical_formula_weight 873.24
_chemical_name_systematic
; 
 ? 
;
_space_group_IT_number 173
_symmetry_cell_setting hexagonal
_symmetry_space_group_name_Hall 'P 6c'
_symmetry_space_group_name_H-M 'P 63'
_atom_sites_solution_hydrogens geom
_atom_sites_solution_primary direct
_atom_sites_solution_secondary difmap
_audit_creation_method SHELXL
_cell_angle_alpha 90.00
_cell_angle_beta 90.00
_cell_angle_gamma 120.00
_cell_formula_units_Z 2
_cell_length_a 7.3956(10)
_cell_length_b 7.3956(10)
_cell_length_c 12.186(2)
_cell_measurement_reflns_used 25
_cell_measurement_temperature 293(2)
_cell_measurement_theta_max 15
_cell_measurement_theta_min 10
_cell_volume 577.22(15)
_computing_cell_refinement 'CAD4 Programs'
_computing_data_collection 'CAD4 Programs'
_computing_data_reduction Molen
_computing_molecular_graphics ORTEP92
_computing_publication_material SHELXL-93
_computing_structure_refinement 'SHELXL-93 (Sheldrick, 1993)'
_computing_structure_solution 'SHELXS-86 (Sheldrick, 1990)'
_diffrn_ambient_temperature 293(2)
_diffrn_measurement_device 'CAD4 Diffractometer'
_diffrn_measurement_method 'Omega Twotheta'
_diffrn_radiation_monochromator graphite
_diffrn_radiation_source 'fine-focus sealed tube'
_diffrn_radiation_type MoK\a
_diffrn_radiation_wavelength 0.71073
_diffrn_reflns_av_R_equivalents 0.0195
_diffrn_reflns_av_sigmaI/netI 0.0133
_diffrn_reflns_limit_h_max 8
_diffrn_reflns_limit_h_min 0
_diffrn_reflns_limit_k_max 7
_diffrn_reflns_limit_k_min -8
_diffrn_reflns_limit_l_max 12
_diffrn_reflns_limit_l_min 0
_diffrn_reflns_number 1109
_diffrn_reflns_theta_max 24.98
_diffrn_reflns_theta_min 3.18
_diffrn_standards_decay_% 3
_diffrn_standards_interval_time '1 hour'
_diffrn_standards_number 2
_exptl_absorpt_coefficient_mu 11.958
_exptl_absorpt_correction_T_max 0.92
_exptl_absorpt_correction_T_min 0.55
_exptl_absorpt_correction_type empirical
_exptl_crystal_colour yellow
_exptl_crystal_density_diffrn 5.024
_exptl_crystal_description 'rectangular blocks'
_exptl_crystal_F_000 768
_exptl_crystal_size_max 0.09
_exptl_crystal_size_mid 0.08
_exptl_crystal_size_min 0.06
_refine_diff_density_max 0.762
_refine_diff_density_min -1.776
_refine_diff_density_rms 0.373
_refine_ls_abs_structure_details 'Flack H D (1983), Acta Cryst. A39, 876-881'
_refine_ls_abs_structure_Flack 0.11(7)
_refine_ls_extinction_method none
_refine_ls_goodness_of_fit_all 1.340
_refine_ls_goodness_of_fit_obs 1.340
_refine_ls_matrix_type full
_refine_ls_number_parameters 50
_refine_ls_number_reflns 348
_refine_ls_number_restraints 1
_refine_ls_restrained_S_all 1.338
_refine_ls_restrained_S_obs 1.338
_refine_ls_R_factor_all 0.0286
_refine_ls_R_factor_obs 0.0285
_refine_ls_shift/esd_max 0.000
_refine_ls_shift/esd_mean 0.000
_refine_ls_structure_factor_coef Fsqd
_refine_ls_weighting_details 'w=1/[\s^2^(Fo^2^)+(0.0360P)^2^+4.4199P] where P=(Fo^2^+2Fc^2^)/3'
_refine_ls_weighting_scheme calc
_refine_ls_wR_factor_all 0.0675
_refine_ls_wR_factor_obs 0.0674
_reflns_number_observed 347
_reflns_number_total 348
_reflns_observed_criterion >2sigma(I)
_cod_data_source_file ic980102e_2.cif
_cod_data_source_block cmtCs(2)Mo(3)TeO(12),compound2
_cod_depositor_comments
;
The following automatic conversions were performed:

'_refine_ls_weighting_scheme' value 'calc
w=1/[\s^2^(Fo^2^)+(0.0360P)^2^+4.4199P] where P=(Fo^2^+2Fc^2^)/3' was
changed to 'calc'. New tag '_refine_ls_weighting_details' was
created. The value of the new tag was set to
'w=1/[\s^2^(Fo^2^)+(0.0360P)^2^+4.4199P] where P=(Fo^2^+2Fc^2^)/3'.

Automatic conversion script
Id: cif_fix_values 3143 2015-03-26 13:38:13Z robertas 
;
_cod_original_cell_volume 577.19(15)
_cod_database_code 4323017

loop_
_symmetry_equiv_pos_as_xyz
'x, y, z'
'-y, x-y, z'
'-x+y, -x, z'
'-x, -y, z+1/2'
'y, -x+y, z+1/2'
'x-y, x, z+1/2'

loop_
_atom_site_aniso_label
_atom_site_aniso_U_11
_atom_site_aniso_U_22
_atom_site_aniso_U_33
_atom_site_aniso_U_23
_atom_site_aniso_U_13
_atom_site_aniso_U_12
Te 0.0058(4) 0.0058(4) 0.0054(7) 0.000 0.000 0.0029(2)
Mo 0.0026(5) 0.0016(5) 0.0079(7) -0.0003(5) 0.0012(5) 0.0009(4)
O1 0.011(4) 0.007(4) 0.016(5) 0.002(5) -0.003(5) 0.005(3)
O2 0.012(5) 0.009(5) 0.010(6) -0.003(4) 0.000(4) 0.004(4)
O3 0.004(4) 0.004(4) 0.018(5) 0.000(4) -0.002(4) 0.001(4)
Cs1 0.0249(8) 0.0249(8) 0.0209(12) 0.000 0.000 0.0125(4)
Cs2 0.0148(7) 0.0148(7) 0.0135(11) 0.000 0.000 0.0074(3)

loop_
_atom_site_label
_atom_site_type_symbol
_atom_site_fract_x
_atom_site_fract_y
_atom_site_fract_z
_atom_site_U_iso_or_equiv
_atom_site_thermal_displace_type
_atom_site_occupancy
_atom_site_calc_flag
_atom_site_refinement_flags
_atom_site_disorder_group
Te Te 0.0000 0.0000 0.15714(14) 0.0056(4) Uani 1 d S .
Mo Mo 0.13466(14) 0.3394(2) 0.39455(11) 0.0041(3) Uani 1 d . .
O1 O 0.2517(13) 0.1250(12) 0.4105(12) 0.011(2) Uani 1 d . .
O2 O 0.3938(16) 0.1899(15) 0.0312(10) 0.011(2) Uani 1 d . .
O3 O 0.0899(14) 0.5450(13) 0.3566(9) 0.009(2) Uani 1 d . .
O4 O 0.1390(15) 0.2561(16) 0.2318(9) 0.011(2) Uiso 1 d . .
Cs1 Cs 0.3333 0.6667 0.0918(2) 0.0236(5) Uani 1 d S .
Cs2 Cs 0.6667 0.3333 0.23225(13) 0.0144(5) Uani 1 d S .

loop_
_atom_type_symbol
_atom_type_description
_atom_type_scat_dispersion_real
_atom_type_scat_dispersion_imag
_atom_type_scat_source
Te Te -0.5308 1.6751 'International Tables Vol C Tables 4.2.6.8 and 6.1.1.4'
Mo Mo -1.6832 0.6857 'International Tables Vol C Tables 4.2.6.8 and 6.1.1.4'
O O 0.0106 0.0060 'International Tables Vol C Tables 4.2.6.8 and 6.1.1.4'
Cs Cs -0.3680 2.1192 'International Tables Vol C Tables 4.2.6.8 and 6.1.1.4'

loop_
_geom_angle_atom_site_label_1
_geom_angle_atom_site_label_2
_geom_angle_atom_site_label_3
_geom_angle
_geom_angle_site_symmetry_1
_geom_angle_site_symmetry_3
_geom_angle_publ_flag
O4 Te O4 98.5(4) . 2 ?
O4 Te O4 98.5(4) . 3 ?
O4 Te O4 98.5(4) 2 3 ?
O4 Te Cs1 118.8(3) . 1_545 ?
O4 Te Cs1 123.7(3) 2 1_545 ?
O4 Te Cs1 39.6(3) 3 1_545 ?
O4 Te Cs1 123.7(3) . 1_445 ?
O4 Te Cs1 39.6(3) 2 1_445 ?
O4 Te Cs1 118.8(3) 3 1_445 ?
Cs1 Te Cs1 116.72(2) 1_545 1_445 ?
O4 Te Cs1 39.6(3) . . ?
O4 Te Cs1 118.8(3) 2 . ?
O4 Te Cs1 123.7(3) 3 . ?
Cs1 Te Cs1 116.72(2) 1_545 . ?
Cs1 Te Cs1 116.72(2) 1_445 . ?
O4 Te Cs2 60.5(3) . 1_455 ?
O4 Te Cs2 55.6(3) 2 1_455 ?
O4 Te Cs2 138.8(3) 3 1_455 ?
Cs1 Te Cs2 178.47(6) 1_545 1_455 ?
Cs1 Te Cs2 63.758(12) 1_445 1_455 ?
Cs1 Te Cs2 63.758(12) . 1_455 ?
O4 Te Cs2 55.6(3) . . ?
O4 Te Cs2 138.8(3) 2 . ?
O4 Te Cs2 60.5(3) 3 . ?
Cs1 Te Cs2 63.758(12) 1_545 . ?
Cs1 Te Cs2 178.47(6) 1_445 . ?
Cs1 Te Cs2 63.758(12) . . ?
Cs2 Te Cs2 115.73(2) 1_455 . ?
O4 Te Cs2 138.8(3) . 1_445 ?
O4 Te Cs2 60.5(3) 2 1_445 ?
O4 Te Cs2 55.6(3) 3 1_445 ?
Cs1 Te Cs2 63.758(12) 1_545 1_445 ?
Cs1 Te Cs2 63.757(12) 1_445 1_445 ?
Cs1 Te Cs2 178.47(6) . 1_445 ?
Cs2 Te Cs2 115.73(2) 1_455 1_445 ?
Cs2 Te Cs2 115.73(2) . 1_445 ?
O2 Mo O3 102.3(5) 6 . ?
O2 Mo O1 99.4(6) 6 2 ?
O3 Mo O1 101.8(4) . 2 ?
O2 Mo O4 160.0(4) 6 . ?
O3 Mo O4 92.4(5) . . ?
O1 Mo O4 90.7(5) 2 . ?
O2 Mo O3 87.0(5) 6 2_665 ?
O3 Mo O3 87.1(5) . 2_665 ?
O1 Mo O3 167.5(4) 2 2_665 ?
O4 Mo O3 80.1(4) . 2_665 ?
O2 Mo O1 84.5(5) 6 . ?
O3 Mo O1 165.5(5) . . ?
O1 Mo O1 89.6(5) 2 . ?
O4 Mo O1 78.3(5) . . ?
O3 Mo O1 80.4(4) 2_665 . ?
O2 Mo Cs2 129.6(3) 6 1_455 ?
O3 Mo Cs2 49.0(3) . 1_455 ?
O1 Mo Cs2 59.7(4) 2 1_455 ?
O4 Mo Cs2 70.4(3) . 1_455 ?
O3 Mo Cs2 123.6(3) 2_665 1_455 ?
O1 Mo Cs2 134.7(3) . 1_455 ?
O2 Mo Cs1 66.3(3) 6 4_565 ?
O3 Mo Cs1 69.6(3) . 4_565 ?
O1 Mo Cs1 53.8(4) 2 4_565 ?
O4 Mo Cs1 132.6(3) . 4_565 ?
O3 Mo Cs1 138.5(3) 2_665 4_565 ?
O1 Mo Cs1 124.8(3) . 4_565 ?
Cs2 Mo Cs1 64.85(4) 1_455 4_565 ?
O2 Mo Cs1 136.5(4) 6 . ?
O3 Mo Cs1 56.3(4) . . ?
O1 Mo Cs1 120.7(5) 2 . ?
O4 Mo Cs1 44.7(3) . . ?
O3 Mo Cs1 57.4(3) 2_665 . ?
O1 Mo Cs1 110.1(4) . . ?
Cs2 Mo Cs1 67.98(3) 1_455 . ?
Cs1 Mo Cs1 123.48(3) 4_565 . ?
O2 Mo Cs2 105.7(3) 6 . ?
O3 Mo Cs2 116.2(3) . . ?
O1 Mo Cs2 127.6(3) 2 . ?
O4 Mo Cs2 54.9(3) . . ?
O3 Mo Cs2 39.9(3) 2_665 . ?
O1 Mo Cs2 49.3(3) . . ?
Cs2 Mo Cs2 123.53(5) 1_455 . ?
Cs1 Mo Cs2 171.54(4) 4_565 . ?
Cs1 Mo Cs2 64.01(2) . . ?
Mo O1 Mo 147.8(5) 3 . ?
Mo O1 Cs2 93.6(4) 3 . ?
Mo O1 Cs2 102.1(4) . . ?
Mo O1 Cs1 101.6(4) 3 4_665 ?
Mo O1 Cs1 108.8(4) . 4_665 ?
Cs2 O1 Cs1 79.0(2) . 4_665 ?
Mo O2 Cs2 153.8(5) 5_554 . ?
Mo O2 Cs1 110.2(4) 5_554 1_545 ?
Cs2 O2 Cs1 85.2(3) . 1_545 ?
Mo O3 Mo 139.2(6) . 3_565 ?
Mo O3 Cs2 105.6(4) . 1_455 ?
Mo O3 Cs2 114.0(4) 3_565 1_455 ?
Mo O3 Cs1 99.5(4) . . ?
Mo O3 Cs1 92.6(3) 3_565 . ?
Cs2 O3 Cs1 86.6(3) 1_455 . ?
Te O4 Mo 132.7(5) . . ?
Te O4 Cs1 117.9(5) . . ?
Mo O4 Cs1 107.4(4) . . ?
Te O4 Cs2 99.3(4) . . ?
Mo O4 Cs2 97.2(3) . . ?
Cs1 O4 Cs2 85.0(2) . . ?
O4 Cs1 O4 93.2(3) 3_565 2_665 ?
O4 Cs1 O4 93.2(3) 3_565 . ?
O4 Cs1 O4 93.2(3) 2_665 . ?
O4 Cs1 O1 72.7(3) 3_565 5_564 ?
O4 Cs1 O1 130.9(2) 2_665 5_564 ?
O4 Cs1 O1 133.3(2) . 5_564 ?
O4 Cs1 O1 130.9(2) 3_565 6_554 ?
O4 Cs1 O1 133.3(2) 2_665 6_554 ?
O4 Cs1 O1 72.7(3) . 6_554 ?
O1 Cs1 O1 83.5(3) 5_564 6_554 ?
O4 Cs1 O1 133.3(2) 3_565 4_664 ?
O4 Cs1 O1 72.7(3) 2_665 4_664 ?
O4 Cs1 O1 130.9(2) . 4_664 ?
O1 Cs1 O1 83.5(3) 5_564 4_664 ?
O1 Cs1 O1 83.5(3) 6_554 4_664 ?
O4 Cs1 O3 48.5(2) 3_565 3_565 ?
O4 Cs1 O3 47.0(2) 2_665 3_565 ?
O4 Cs1 O3 82.8(3) . 3_565 ?
O1 Cs1 O3 114.1(2) 5_564 3_565 ?
O1 Cs1 O3 155.5(3) 6_554 3_565 ?
O1 Cs1 O3 114.1(2) 4_664 3_565 ?
O4 Cs1 O3 47.0(2) 3_565 . ?
O4 Cs1 O3 82.8(3) 2_665 . ?
O4 Cs1 O3 48.5(2) . . ?
O1 Cs1 O3 114.1(2) 5_564 . ?
O1 Cs1 O3 114.1(2) 6_554 . ?
O1 Cs1 O3 155.5(3) 4_664 . ?
O3 Cs1 O3 44.3(3) 3_565 . ?
O4 Cs1 O3 82.8(3) 3_565 2_665 ?
O4 Cs1 O3 48.5(2) 2_665 2_665 ?
O4 Cs1 O3 47.0(2) . 2_665 ?
O1 Cs1 O3 155.5(3) 5_564 2_665 ?
O1 Cs1 O3 114.1(2) 6_554 2_665 ?
O1 Cs1 O3 114.1(2) 4_664 2_665 ?
O3 Cs1 O3 44.3(3) 3_565 2_665 ?
O3 Cs1 O3 44.3(3) . 2_665 ?
O4 Cs1 O2 57.2(2) 3_565 1_565 ?
O4 Cs1 O2 89.7(2) 2_665 1_565 ?
O4 Cs1 O2 150.4(3) . 1_565 ?
O1 Cs1 O2 42.7(2) 5_564 1_565 ?
O1 Cs1 O2 124.3(3) 6_554 1_565 ?
O1 Cs1 O2 78.0(2) 4_664 1_565 ?
O3 Cs1 O2 77.8(2) 3_565 1_565 ?
O3 Cs1 O2 102.9(2) . 1_565 ?
O3 Cs1 O2 121.5(2) 2_665 1_565 ?
O4 Cs1 O2 89.7(2) 3_565 2 ?
O4 Cs1 O2 150.4(3) 2_665 2 ?
O4 Cs1 O2 57.2(2) . 2 ?
O1 Cs1 O2 78.0(2) 5_564 2 ?
O1 Cs1 O2 42.7(2) 6_554 2 ?
O1 Cs1 O2 124.3(3) 4_664 2 ?
O3 Cs1 O2 121.5(2) 3_565 2 ?
O3 Cs1 O2 77.8(2) . 2 ?
O3 Cs1 O2 102.9(2) 2_665 2 ?
O2 Cs1 O2 116.20(12) 1_565 2 ?
O4 Cs1 O2 150.4(3) 3_565 3_665 ?
O4 Cs1 O2 57.2(2) 2_665 3_665 ?
O4 Cs1 O2 89.7(2) . 3_665 ?
O1 Cs1 O2 124.3(3) 5_564 3_665 ?
O1 Cs1 O2 78.0(2) 6_554 3_665 ?
O1 Cs1 O2 42.7(2) 4_664 3_665 ?
O3 Cs1 O2 102.9(2) 3_565 3_665 ?
O3 Cs1 O2 121.5(2) . 3_665 ?
O3 Cs1 O2 77.8(2) 2_665 3_665 ?
O2 Cs1 O2 116.20(12) 1_565 3_665 ?
O2 Cs1 O2 116.20(12) 2 3_665 ?
O2 Cs2 O2 60.4(3) 2_655 . ?
O2 Cs2 O2 60.4(3) 2_655 3_665 ?
O2 Cs2 O2 60.4(3) . 3_665 ?
O2 Cs2 O3 97.5(3) 2_655 1_655 ?
O2 Cs2 O3 154.7(3) . 1_655 ?
O2 Cs2 O3 99.0(3) 3_665 1_655 ?
O2 Cs2 O3 99.0(3) 2_655 3 ?
O2 Cs2 O3 97.5(3) . 3 ?
O2 Cs2 O3 154.7(3) 3_665 3 ?
O3 Cs2 O3 98.2(3) 1_655 3 ?
O2 Cs2 O3 154.7(3) 2_655 2_665 ?
O2 Cs2 O3 99.0(3) . 2_665 ?
O2 Cs2 O3 97.5(3) 3_665 2_665 ?
O3 Cs2 O3 98.2(3) 1_655 2_665 ?
O3 Cs2 O3 98.2(3) 3 2_665 ?
O2 Cs2 O1 93.8(3) 2_655 2_655 ?
O2 Cs2 O1 136.8(2) . 2_655 ?
O2 Cs2 O1 138.6(3) 3_665 2_655 ?
O3 Cs2 O1 49.6(2) 1_655 2_655 ?
O3 Cs2 O1 49.8(2) 3 2_655 ?
O3 Cs2 O1 111.5(3) 2_665 2_655 ?
O2 Cs2 O1 136.8(2) 2_655 3_665 ?
O2 Cs2 O1 138.6(3) . 3_665 ?
O2 Cs2 O1 93.8(3) 3_665 3_665 ?
O3 Cs2 O1 49.8(2) 1_655 3_665 ?
O3 Cs2 O1 111.5(3) 3 3_665 ?
O3 Cs2 O1 49.6(2) 2_665 3_665 ?
O1 Cs2 O1 84.2(3) 2_655 3_665 ?
O2 Cs2 O1 138.6(3) 2_655 . ?
O2 Cs2 O1 93.8(3) . . ?
O2 Cs2 O1 136.8(2) 3_665 . ?
O3 Cs2 O1 111.5(3) 1_655 . ?
O3 Cs2 O1 49.6(2) 3 . ?
O3 Cs2 O1 49.8(2) 2_665 . ?
O1 Cs2 O1 84.2(3) 2_655 . ?
O1 Cs2 O1 84.2(3) 3_665 . ?
O2 Cs2 O4 57.8(2) 2_655 2_655 ?
O2 Cs2 O4 93.5(3) . 2_655 ?
O2 Cs2 O4 117.9(3) 3_665 2_655 ?
O3 Cs2 O4 83.3(2) 1_655 2_655 ?
O3 Cs2 O4 46.4(2) 3 2_655 ?
O3 Cs2 O4 144.0(3) 2_665 2_655 ?
O1 Cs2 O4 44.3(3) 2_655 2_655 ?
O1 Cs2 O4 127.9(2) 3_665 2_655 ?
O1 Cs2 O4 96.0(2) . 2_655 ?
O2 Cs2 O4 93.5(3) 2_655 3_665 ?
O2 Cs2 O4 117.9(3) . 3_665 ?
O2 Cs2 O4 57.8(2) 3_665 3_665 ?
O3 Cs2 O4 46.4(2) 1_655 3_665 ?
O3 Cs2 O4 144.0(3) 3 3_665 ?
O3 Cs2 O4 83.3(2) 2_665 3_665 ?
O1 Cs2 O4 96.0(2) 2_655 3_665 ?
O1 Cs2 O4 44.3(3) 3_665 3_665 ?
O1 Cs2 O4 127.9(2) . 3_665 ?
O4 Cs2 O4 120.000(1) 2_655 3_665 ?
O2 Cs2 O4 117.9(3) 2_655 . ?
O2 Cs2 O4 57.8(2) . . ?
O2 Cs2 O4 93.5(3) 3_665 . ?
O3 Cs2 O4 144.0(3) 1_655 . ?
O3 Cs2 O4 83.3(2) 3 . ?
O3 Cs2 O4 46.4(2) 2_665 . ?
O1 Cs2 O4 127.9(2) 2_655 . ?
O1 Cs2 O4 96.0(2) 3_665 . ?
O1 Cs2 O4 44.3(3) . . ?
O4 Cs2 O4 120.000(3) 2_655 . ?
O4 Cs2 O4 120.000(1) 3_665 . ?

loop_
_geom_bond_atom_site_label_1
_geom_bond_atom_site_label_2
_geom_bond_distance
_geom_bond_site_symmetry_2
_geom_bond_publ_flag
Te O4 1.877(10) . ?
Te O4 1.877(10) 2 ?
Te O4 1.877(10) 3 ?
Te Cs1 4.3435(8) 1_545 ?
Te Cs1 4.3435(8) 1_445 ?
Te Cs1 4.3435(8) . ?
Te Cs2 4.3668(7) 1_455 ?
Te Cs2 4.3668(7) . ?
Te Cs2 4.3668(7) 1_445 ?
Mo O2 1.729(12) 6 ?
Mo O3 1.771(9) . ?
Mo O1 1.783(8) 2 ?
Mo O4 2.082(11) . ?
Mo O3 2.130(9) 2_665 ?
Mo O1 2.162(8) . ?
Mo Cs2 3.9670(15) 1_455 ?
Mo Cs1 4.195(2) 4_565 ?
Mo Cs1 4.251(2) . ?
Mo Cs2 4.4239(13) . ?
O1 Mo 1.783(8) 3 ?
O1 Cs2 3.432(11) . ?
O1 Cs1 3.456(12) 4_665 ?
O2 Mo 1.729(12) 5_554 ?
O2 Cs2 3.010(11) . ?
O2 Cs1 3.740(10) 1_545 ?
O3 Mo 2.130(9) 3_565 ?
O3 Cs2 3.106(10) 1_455 ?
O3 Cs1 3.584(11) . ?
O4 Cs1 3.135(10) . ?
O4 Cs2 3.650(10) . ?
Cs1 O4 3.135(10) 3_565 ?
Cs1 O4 3.135(11) 2_665 ?
Cs1 O1 3.456(12) 5_564 ?
Cs1 O1 3.456(12) 6_554 ?
Cs1 O1 3.456(12) 4_664 ?
Cs1 O3 3.584(11) 3_565 ?
Cs1 O3 3.584(11) 2_665 ?
Cs1 O2 3.740(10) 1_565 ?
Cs1 O2 3.740(10) 2 ?
Cs1 O2 3.740(10) 3_665 ?
Cs2 O2 3.010(11) 2_655 ?
Cs2 O2 3.010(11) 3_665 ?
Cs2 O3 3.106(10) 1_655 ?
Cs2 O3 3.106(10) 3 ?
Cs2 O3 3.106(10) 2_665 ?
Cs2 O1 3.432(11) 2_655 ?
Cs2 O1 3.432(11) 3_665 ?
Cs2 O4 3.650(10) 2_655 ?
Cs2 O4 3.650(10) 3_665 ?
